data_4344952
loop_
_publ_author_name
'Stoumpos, Constantinos C.'
'Mao, Lingling'
'Malliakas, Christos D.'
'Kanatzidis, Mercouri G.'

_publ_section_title
;
 Structure-Band Gap Relationships in Hexagonal Polytypes and
 Low-Dimensional Structures of Hybrid Tin Iodide Perovskites.
;
_journal_issue 1
_journal_name_full 'Inorganic chemistry'
_journal_page_first 56
_journal_page_last 73
_journal_paper_doi 10.1021/acs.inorgchem.6b02764
_journal_volume 56
_journal_year 2017
_chemical_formula_moiety CH3C(NH2)2SnI3
_chemical_formula_sum 'C2 H7 I3 N2 Sn'
_chemical_formula_weight 558.49
_chemical_name_common 'Acetamidinium Tin Iodide'
_chemical_name_systematic
; 
 ? 
;
_space_group_IT_number 4
_symmetry_cell_setting monoclinic
_symmetry_Int_Tables_number 4
_symmetry_space_group_name_Hall 'P 2yb'
_symmetry_space_group_name_H-M 'P 1 21 1'
_atom_sites_solution_hydrogens geom
_atom_sites_solution_primary direct
_atom_sites_solution_secondary difmap
_audit_creation_method SHELXL-97
_cell_angle_alpha 90.00
_cell_angle_beta 112.211(3)
_cell_angle_gamma 90.00
_cell_formula_units_Z 6
_cell_length_a 12.7484(5)
_cell_length_b 9.2801(4)
_cell_length_c 14.7064(6)
_cell_measurement_reflns_used 14865
_cell_measurement_temperature 100(2)
_cell_measurement_theta_max 28.52
_cell_measurement_theta_min 1.72
_cell_volume 1610.76(12)
_computing_cell_refinement 'STOE X-AREA'
_computing_data_collection 'STOE X-AREA'
_computing_data_reduction 'STOE X-RED'
_computing_structure_refinement 'SHELXL-97 (Sheldrick, 2008)'
_computing_structure_solution 'SHELXS-97 (Sheldrick, 2008)'
_diffrn_ambient_temperature 100(2)
_diffrn_detector 'image plate (34 cm diameter)'
_diffrn_detector_area_resol_mean 6.67
_diffrn_detector_type STOE
_diffrn_measured_fraction_theta_full 0.997
_diffrn_measured_fraction_theta_max 0.997
_diffrn_measurement_details '180 frames, detector distance = 100 mm'
_diffrn_measurement_device '2-circle goniometer'
_diffrn_measurement_device_type 'STOE IPDS 2'
_diffrn_measurement_method 'rotation method'
_diffrn_radiation_collimation '0.5 mm diameter, monocapillary'
_diffrn_radiation_monochromator 'plane graphite'
_diffrn_radiation_polarisn_norm 0
_diffrn_radiation_type 'Mo K\a'
_diffrn_radiation_wavelength 0.71073
_diffrn_reflns_av_R_equivalents 0.0655
_diffrn_reflns_av_sigmaI/netI 0.0730
_diffrn_reflns_limit_h_max 17
_diffrn_reflns_limit_h_min -17
_diffrn_reflns_limit_k_max 12
_diffrn_reflns_limit_k_min -12
_diffrn_reflns_limit_l_max 20
_diffrn_reflns_limit_l_min -19
_diffrn_reflns_number 15551
_diffrn_reflns_theta_full 29.14
_diffrn_reflns_theta_max 29.14
_diffrn_reflns_theta_min 1.73
_diffrn_source 'sealed X-ray tube, 12 x 0.4 mm long-fine focus'
_diffrn_source_current 30
_diffrn_source_power 1.20
_diffrn_source_voltage 40
_exptl_absorpt_coefficient_mu 10.939
_exptl_absorpt_correction_T_max 0.7592
_exptl_absorpt_correction_T_min 0.5818
_exptl_absorpt_correction_type integration
_exptl_absorpt_process_details X-SHAPE
_exptl_crystal_colour yellow
_exptl_crystal_density_diffrn 3.454
_exptl_crystal_density_method 'not measured'
_exptl_crystal_description 'hexagonal plate'
_exptl_crystal_F_000 1452
_exptl_crystal_size_max 0.034
_exptl_crystal_size_mid 0.020
_exptl_crystal_size_min 0.013
_refine_diff_density_max 3.907
_refine_diff_density_min -1.871
_refine_diff_density_rms 0.592
_refine_ls_abs_structure_details 'Flack H D (1983), Acta Cryst. A39, 876-881'
_refine_ls_abs_structure_Flack 0.0(5)
_refine_ls_extinction_method none
_refine_ls_goodness_of_fit_ref 1.084
_refine_ls_hydrogen_treatment mixed
_refine_ls_matrix_type full
_refine_ls_number_parameters 164
_refine_ls_number_reflns 8648
_refine_ls_number_restraints 1
_refine_ls_restrained_S_all 1.084
_refine_ls_R_factor_all 0.0726
_refine_ls_R_factor_gt 0.0598
_refine_ls_shift/su_max 0.001
_refine_ls_shift/su_mean 0.000
_refine_ls_structure_factor_coef Fsqd
_refine_ls_weighting_details 'calc w=1/[\s^2^(Fo^2^)+(0.0765P)^2^+0.0000P] where P=(Fo^2^+2Fc^2^)/3'
_refine_ls_weighting_scheme calc
_refine_ls_wR_factor_gt 0.1368
_refine_ls_wR_factor_ref 0.1422
_reflns_number_gt 7489
_reflns_number_total 8648
_reflns_threshold_expression >2sigma(I)
_cod_data_source_file ic6b02764_si_008.cif
_cod_data_source_block 4b.ACASnI3-100K
_cod_depositor_comments 'Adding full bibliography for 4344944--4344956.cif.'
_cod_original_cell_volume 1610.76(11)
_cod_original_sg_symbol_H-M 'P 21'
_cod_database_code 4344952

loop_
_symmetry_equiv_pos_as_xyz
'x, y, z'
'-x, y+1/2, -z'

loop_
_atom_site_label
_atom_site_type_symbol
_atom_site_fract_x
_atom_site_fract_y
_atom_site_fract_z
_atom_site_U_iso_or_equiv
_atom_site_adp_type
_atom_site_occupancy
_atom_site_symmetry_multiplicity
_atom_site_calc_flag
_atom_site_refinement_flags
Sn1 Sn 1.15314(8) 0.63620(12) -0.36451(7) 0.0176(2) Uani 1 1 d .
Sn2 Sn 0.84701(8) 0.62745(12) -0.12423(7) 0.0181(2) Uani 1 1 d .
Sn3 Sn 0.50402(8) 0.63675(14) -0.24627(8) 0.0188(2) Uani 1 1 d .
I1 I 0.99072(10) 0.86255(11) -0.48243(8) 0.0266(2) Uani 1 1 d .
I2 I 1.28833(8) 0.84644(11) -0.21711(8) 0.0235(2) Uani 1 1 d .
I3 I 0.99962(9) 0.58242(13) -0.26111(8) 0.0246(2) Uani 1 1 d .
I4 I 0.71742(9) 0.88271(12) -0.23715(8) 0.0252(2) Uani 1 1 d .
I5 I 0.70467(8) 0.62436(12) -0.00345(7) 0.0211(2) Uani 1 1 d .
I6 I 1.03084(9) 0.81151(12) 0.02362(8) 0.0230(2) Uani 1 1 d .
I7 I 0.65223(9) 0.43312(12) -0.29440(8) 0.0241(2) Uani 1 1 d .
I8 I 0.35998(10) 0.39214(12) -0.22567(9) 0.0267(2) Uani 1 1 d .
I9 I 0.36826(9) 0.68454(13) -0.45609(8) 0.0263(2) Uani 1 1 d .
C1 C 0.6578(19) 0.641(3) -0.543(2) 0.050(3) Uani 1 1 d .
C2 C 0.554(2) 0.590(2) -0.608(2) 0.050(3) Uani 1 1 d .
H2A H 0.4929 0.6504 -0.6038 0.076 Uiso 1 1 calc R
H2B H 0.5430 0.4903 -0.5917 0.076 Uiso 1 1 calc R
H2C H 0.5520 0.5938 -0.6756 0.076 Uiso 1 1 calc R
C3 C 0.9902(13) 0.6130(19) 0.2552(12) 0.0244(15) Uani 1 1 d .
C4 C 1.1031(13) 0.6790(19) 0.3135(12) 0.0244(15) Uani 1 1 d .
H4A H 1.0928 0.7591 0.3527 0.037 Uiso 1 1 calc R
H4B H 1.1376 0.7149 0.2686 0.037 Uiso 1 1 calc R
H4C H 1.1525 0.6062 0.3571 0.037 Uiso 1 1 calc R
C5 C 1.3328(18) 0.596(2) 0.0341(16) 0.036(2) Uani 1 1 d .
C6 C 1.4460(17) 0.524(2) 0.0636(16) 0.036(2) Uani 1 1 d .
H6A H 1.5044 0.5871 0.1086 0.055 Uiso 1 1 calc R
H6B H 1.4630 0.5056 0.0050 0.055 Uiso 1 1 calc R
H6C H 1.4446 0.4327 0.0965 0.055 Uiso 1 1 calc R
N1 N 0.7527(17) 0.575(2) -0.5377(16) 0.050(3) Uani 1 1 d .
H1A H 0.8186 0.6174 -0.5071 0.060 Uiso 1 1 calc R
H1B H 0.7498 0.4900 -0.5646 0.060 Uiso 1 1 calc R
N2 N 0.6642(18) 0.772(2) -0.5015(16) 0.050(3) Uani 1 1 d .
HN2A H 0.7306 0.8127 -0.4711 0.060 Uiso 1 1 calc R
HN2B H 0.6020 0.8164 -0.5047 0.060 Uiso 1 1 calc R
N3 N 0.9018(11) 0.6719(16) 0.2683(10) 0.0244(15) Uani 1 1 d .
H3A H 0.8334 0.6369 0.2370 0.029 Uiso 1 1 calc R
H3B H 0.9118 0.7458 0.3082 0.029 Uiso 1 1 calc R
N4 N 0.9788(12) 0.5088(16) 0.1995(11) 0.0244(15) Uani 1 1 d .
HN4A H 0.9111 0.4722 0.1675 0.029 Uiso 1 1 calc R
H4NB H 1.0385 0.4714 0.1919 0.029 Uiso 1 1 calc R
N5 N 1.2416(15) 0.5389(18) -0.0229(12) 0.036(2) Uani 1 1 d .
H5A H 1.1781 0.5886 -0.0425 0.044 Uiso 1 1 calc R
H5B H 1.2416 0.4496 -0.0429 0.044 Uiso 1 1 calc R
N6 N 1.3337(15) 0.7296(18) 0.0645(13) 0.036(2) Uani 1 1 d .
HN6A H 1.2705 0.7799 0.0452 0.044 Uiso 1 1 calc R
HN6B H 1.3975 0.7686 0.1042 0.044 Uiso 1 1 calc R

loop_
_atom_site_aniso_label
_atom_site_aniso_U_11
_atom_site_aniso_U_22
_atom_site_aniso_U_33
_atom_site_aniso_U_23
_atom_site_aniso_U_13
_atom_site_aniso_U_12
Sn1 0.0135(4) 0.0147(5) 0.0237(4) -0.0007(4) 0.0059(4) -0.0005(4)
Sn2 0.0115(4) 0.0173(5) 0.0236(5) -0.0005(4) 0.0045(4) -0.0009(4)
Sn3 0.0112(4) 0.0178(4) 0.0253(5) 0.0002(4) 0.0046(4) 0.0002(4)
I1 0.0295(6) 0.0180(5) 0.0261(5) 0.0028(4) 0.0037(4) 0.0000(4)
I2 0.0138(4) 0.0203(5) 0.0316(5) -0.0085(4) 0.0032(4) 0.0000(4)
I3 0.0225(5) 0.0254(5) 0.0290(5) -0.0008(4) 0.0133(4) -0.0031(4)
I4 0.0182(5) 0.0199(5) 0.0339(5) 0.0072(4) 0.0059(4) 0.0014(4)
I5 0.0170(4) 0.0209(5) 0.0251(4) 0.0020(4) 0.0075(4) 0.0000(4)
I6 0.0181(5) 0.0195(5) 0.0282(5) -0.0017(4) 0.0051(4) -0.0031(4)
I7 0.0168(5) 0.0222(5) 0.0326(5) -0.0042(4) 0.0085(4) 0.0027(4)
I8 0.0248(5) 0.0204(5) 0.0386(6) 0.0018(4) 0.0162(5) -0.0032(4)
I9 0.0197(5) 0.0330(6) 0.0242(5) 0.0054(4) 0.0059(4) 0.0052(4)
C1 0.039(6) 0.027(5) 0.079(8) -0.003(5) 0.015(5) -0.005(4)
C2 0.039(6) 0.027(5) 0.079(8) -0.003(5) 0.015(5) -0.005(4)
C3 0.015(3) 0.027(4) 0.030(4) -0.006(3) 0.007(3) -0.002(3)
C4 0.015(3) 0.027(4) 0.030(4) -0.006(3) 0.007(3) -0.002(3)
C5 0.028(5) 0.026(4) 0.044(5) -0.005(4) 0.002(4) -0.003(3)
C6 0.028(5) 0.026(4) 0.044(5) -0.005(4) 0.002(4) -0.003(3)
N1 0.039(6) 0.027(5) 0.079(8) -0.003(5) 0.015(5) -0.005(4)
N2 0.039(6) 0.027(5) 0.079(8) -0.003(5) 0.015(5) -0.005(4)
N3 0.015(3) 0.027(4) 0.030(4) -0.006(3) 0.007(3) -0.002(3)
N4 0.015(3) 0.027(4) 0.030(4) -0.006(3) 0.007(3) -0.002(3)
N5 0.028(5) 0.026(4) 0.044(5) -0.005(4) 0.002(4) -0.003(3)
N6 0.028(5) 0.026(4) 0.044(5) -0.005(4) 0.002(4) -0.003(3)

loop_
_atom_type_symbol
_atom_type_description
_atom_type_scat_dispersion_real
_atom_type_scat_dispersion_imag
_atom_type_scat_source
C C 0.0033 0.0016 'International Tables Vol C Tables 4.2.6.8 and 6.1.1.4'
N N 0.0061 0.0033 'International Tables Vol C Tables 4.2.6.8 and 6.1.1.4'
Sn Sn -0.6537 1.4246 'International Tables Vol C Tables 4.2.6.8 and 6.1.1.4'
I I -0.4742 1.8119 'International Tables Vol C Tables 4.2.6.8 and 6.1.1.4'
H H 0.0000 0.0000 'International Tables Vol C Tables 4.2.6.8 and 6.1.1.4'

loop_
_geom_angle_atom_site_label_1
_geom_angle_atom_site_label_2
_geom_angle_atom_site_label_3
_geom_angle
I3 Sn1 I2 92.90(4)
I3 Sn1 I1 88.22(4)
I2 Sn1 I1 92.62(4)
I5 Sn2 I4 90.32(4)
I5 Sn2 I6 93.29(4)
I4 Sn2 I6 93.80(5)
I7 Sn3 I9 91.21(4)
I7 Sn3 I8 90.66(5)
I9 Sn3 I8 94.58(4)
N1 C1 N2 119(2)
N1 C1 C2 120(2)
N2 C1 C2 120(2)
N4 C3 N3 121.4(16)
N4 C3 C4 122.9(15)
N3 C3 C4 115.6(15)
N5 C5 N6 120(2)
N5 C5 C6 123.4(18)
N6 C5 C6 115.9(18)

loop_
_geom_bond_atom_site_label_1
_geom_bond_atom_site_label_2
_geom_bond_distance
Sn1 I3 2.9397(14)
Sn1 I2 2.9415(14)
Sn1 I1 2.9987(15)
Sn2 I5 2.9809(14)
Sn2 I4 3.0040(15)
Sn2 I6 3.0471(14)
Sn3 I7 2.9417(15)
Sn3 I9 2.9455(15)
Sn3 I8 3.0062(16)
C1 N1 1.33(3)
C1 N2 1.35(3)
C1 C2 1.39(3)
C3 N4 1.24(2)
C3 N3 1.33(2)
C3 C4 1.50(2)
C5 N5 1.26(2)
C5 N6 1.32(3)
C5 C6 1.50(3)
